data_4080733
loop_
_publ_author_name
'Espinosa-Jalapa, Noel \'Angel'
'Hern\'andez-Ortega, Sim\'on'
'Le Goff, Xavier-Fred\'eric'
'Morales-Morales, David'
'Djukic, Jean-Pierre'
'Le Lagadec, Ronan'

_publ_section_title
;
 Coordination of 12-Electron Organometallic Fragments to the Arene Ring of
 Nonsymmetric Group 10 POCOP Pincer Complexes
;
_journal_issue 9
_journal_name_full Organometallics
_journal_page_first 2661
_journal_paper_doi 10.1021/om400147x
_journal_volume 32
_journal_year 2013
_chemical_formula_moiety 'C27 H38 Cl Fe O2 P2 Pt, F6 P'
_chemical_formula_sum 'C27 H38 Cl F6 Fe O2 P3 Pt'
_chemical_formula_weight 887.87
_chemical_name_systematic
;

 ?

;
_space_group_IT_number 61
_symmetry_cell_setting orthorhombic
_symmetry_space_group_name_Hall '-P 2ac 2ab'
_symmetry_space_group_name_H-M 'P b c a'
_atom_sites_solution_hydrogens geom
_atom_sites_solution_primary direct
_atom_sites_solution_secondary difmap
_audit_creation_method SHELXL-97
_cell_angle_alpha 90.00
_cell_angle_beta 90.00
_cell_angle_gamma 90.00
_cell_formula_units_Z 8
_cell_length_a 17.0443(12)
_cell_length_b 13.1286(9)
_cell_length_c 29.024(2)
_cell_measurement_reflns_used 9992
_cell_measurement_temperature 298(2)
_cell_measurement_theta_max 23.93
_cell_measurement_theta_min 2.39
_cell_volume 6494.6(8)
_computing_cell_refinement 'SMART V 5.625 (Bruker, 1999)'
_computing_data_collection 'SMART V 5.625 (Bruker, 1999)'
_computing_data_reduction 'SAINT V 6.23A (Bruker, 1999)'
_computing_molecular_graphics 'SHELXTL V 6.12 (Sheldrick, 2000)'
_computing_publication_material 'SHELXTL V 6.12 (Sheldrick, 2000)'
_computing_structure_refinement 'SHELXL-97 (Sheldrick, 2008)'
_computing_structure_solution 'SHELXS-97 (Sheldrick, 2008)'
_diffrn_ambient_temperature 298(2)
_diffrn_detector_area_resol_mean 0.83
_diffrn_measured_fraction_theta_full 1.000
_diffrn_measured_fraction_theta_max 1.000
_diffrn_measurement_device_type 'Bruker Smart APEX AXS CCD area detector'
_diffrn_measurement_method 'omega scans'
_diffrn_radiation_monochromator graphite
_diffrn_radiation_source 'fine-focus sealed tube'
_diffrn_radiation_type MoK\a
_diffrn_radiation_wavelength 0.71073
_diffrn_reflns_av_R_equivalents 0.1005
_diffrn_reflns_av_sigmaI/netI 0.0673
_diffrn_reflns_limit_h_max 20
_diffrn_reflns_limit_h_min -20
_diffrn_reflns_limit_k_max 15
_diffrn_reflns_limit_k_min -15
_diffrn_reflns_limit_l_max 34
_diffrn_reflns_limit_l_min -34
_diffrn_reflns_number 68330
_diffrn_reflns_theta_full 25.35
_diffrn_reflns_theta_max 25.35
_diffrn_reflns_theta_min 1.84
_exptl_absorpt_coefficient_mu 5.039
_exptl_absorpt_correction_T_max 0.7155
_exptl_absorpt_correction_T_min 0.2924
_exptl_absorpt_correction_type analytical
_exptl_absorpt_process_details 'SHELXTL V 6.12 (Sheldrick, 2000)'
_exptl_crystal_colour Red
_exptl_crystal_density_diffrn 1.816
_exptl_crystal_density_method 'not measured'
_exptl_crystal_description Prism
_exptl_crystal_F_000 3488
_exptl_crystal_size_max 0.26
_exptl_crystal_size_mid 0.19
_exptl_crystal_size_min 0.09
_refine_diff_density_max 2.162
_refine_diff_density_min -0.927
_refine_diff_density_rms 0.146
_refine_ls_extinction_method none
_refine_ls_goodness_of_fit_ref 0.943
_refine_ls_hydrogen_treatment constr
_refine_ls_matrix_type full
_refine_ls_number_parameters 495
_refine_ls_number_reflns 5944
_refine_ls_number_restraints 639
_refine_ls_restrained_S_all 0.961
_refine_ls_R_factor_all 0.1093
_refine_ls_R_factor_gt 0.0588
_refine_ls_shift/su_max 0.001
_refine_ls_shift/su_mean 0.000
_refine_ls_structure_factor_coef Fsqd
_refine_ls_weighting_details 'calc w=1/[\s^2^(Fo^2^)+(0.0820P)^2^] where P=(Fo^2^+2Fc^2^)/3'
_refine_ls_weighting_scheme calc
_refine_ls_wR_factor_gt 0.1365
_refine_ls_wR_factor_ref 0.1540
_reflns_number_gt 3330
_reflns_number_total 5944
_reflns_threshold_expression >2sigma(I)
_cod_data_source_file om400147x_si_002.cif
_cod_data_source_block compound-5c
_cod_original_cell_volume 6494.7(8)
_cod_database_code 4080733

loop_
_symmetry_equiv_pos_as_xyz
'x, y, z'
'-x+1/2, -y, z+1/2'
'-x, y+1/2, -z+1/2'
'x+1/2, -y+1/2, -z'
'-x, -y, -z'
'x-1/2, y, -z-1/2'
'x, -y-1/2, z-1/2'
'-x-1/2, y-1/2, z'

loop_
_atom_site_label
_atom_site_type_symbol
_atom_site_fract_x
_atom_site_fract_y
_atom_site_fract_z
_atom_site_U_iso_or_equiv
_atom_site_adp_type
_atom_site_occupancy
_atom_site_symmetry_multiplicity
_atom_site_calc_flag
_atom_site_refinement_flags
_atom_site_disorder_assembly
_atom_site_disorder_group
Pt Pt 0.01727(3) 0.64853(3) 0.182763(14) 0.05900(18) Uani 1 1 d . . .
Fe Fe 0.32624(9) 0.69597(13) 0.09553(6) 0.0702(5) Uani 1 1 d . . .
P1 P 0.11360(18) 0.6512(2) 0.23607(10) 0.0662(8) Uani 1 1 d . A .
P2 P -0.04655(19) 0.6467(3) 0.11379(11) 0.0703(9) Uani 1 1 d . B .
Cl Cl -0.0907(2) 0.6640(3) 0.23338(12) 0.0924(11) Uani 1 1 d . . .
O1 O 0.1945(4) 0.6307(6) 0.2052(3) 0.078(2) Uani 1 1 d . . .
O2 O 0.0207(5) 0.6218(7) 0.0768(3) 0.091(3) Uani 1 1 d . . .
C1 C 0.1788(8) 0.6187(8) 0.1582(4) 0.066(3) Uani 1 1 d . . .
C2 C 0.1077(7) 0.6267(8) 0.1413(4) 0.063(3) Uani 1 1 d . . .
C3 C 0.0952(7) 0.6162(9) 0.0924(4) 0.063(3) Uani 1 1 d . . .
C4 C 0.1572(8) 0.6010(10) 0.0636(4) 0.079(4) Uani 1 1 d . . .
H4 H 0.1491 0.5986 0.0319 0.095 Uiso 1 1 calc R . .
C5 C 0.3014(8) 0.5772(9) 0.0534(5) 0.096(4) Uani 1 1 d . . .
H5 H 0.2951 0.5788 0.0215 0.115 Uiso 1 1 calc R . .
C6 C 0.3742(8) 0.5641(11) 0.0699(5) 0.097(3) Uani 1 1 d . . .
H6 H 0.4158 0.5513 0.0500 0.116 Uiso 1 1 calc R . .
C7 C 0.3870(8) 0.5697(10) 0.1178(5) 0.097(3) Uani 1 1 d . . .
H7 H 0.4372 0.5619 0.1298 0.116 Uiso 1 1 calc R . .
C8 C 0.3246(7) 0.5868(10) 0.1466(5) 0.088(4) Uani 1 1 d . . .
H8 H 0.3334 0.5927 0.1781 0.105 Uiso 1 1 calc R . .
C9 C 0.2495(7) 0.5954(8) 0.1300(4) 0.066(3) Uani 1 1 d . . .
C10 C 0.2328(7) 0.5891(8) 0.0811(4) 0.061(3) Uani 1 1 d . . .
C11 C 0.3995(12) 0.8118(13) 0.1116(9) 0.130(7) Uani 1 1 d . . .
H11 H 0.4481 0.8043 0.1258 0.156 Uiso 1 1 calc R . .
C12 C 0.3327(19) 0.8262(13) 0.1329(8) 0.144(8) Uani 1 1 d . . .
H12 H 0.3266 0.8315 0.1647 0.173 Uiso 1 1 calc R . .
C13 C 0.2720(12) 0.8323(11) 0.1006(10) 0.128(8) Uani 1 1 d . . .
H13 H 0.2189 0.8414 0.1065 0.154 Uiso 1 1 calc R . .
C14 C 0.3065(12) 0.8223(11) 0.0590(7) 0.109(5) Uani 1 1 d . . .
H14 H 0.2802 0.8236 0.0309 0.131 Uiso 1 1 calc R . .
C15 C 0.3865(10) 0.8096(11) 0.0643(7) 0.103(5) Uani 1 1 d . . .
H15 H 0.4237 0.8014 0.0412 0.123 Uiso 1 1 calc R . .
C16 C 0.1324(8) 0.7727(9) 0.2647(5) 0.100(4) Uani 1 1 d DU . .
H16 H 0.0877 0.7817 0.2855 0.120 Uiso 0.513(19) 1 calc PR A 1
H16A H 0.1822 0.7655 0.2813 0.120 Uiso 0.487(19) 1 calc PR A 2
C17 C 0.126(2) 0.861(3) 0.2312(13) 0.109(8) Uani 0.513(19) 1 d PDU A 1
H17A H 0.0779 0.8556 0.2143 0.163 Uiso 0.513(19) 1 calc PR A 1
H17B H 0.1695 0.8587 0.2101 0.163 Uiso 0.513(19) 1 calc PR A 1
H17C H 0.1271 0.9238 0.2479 0.163 Uiso 0.513(19) 1 calc PR A 1
C18 C 0.2014(13) 0.771(2) 0.2953(8) 0.103(8) Uani 0.513(19) 1 d PDU A 1
H18A H 0.1937 0.7203 0.3188 0.155 Uiso 0.513(19) 1 calc PR A 1
H18B H 0.2080 0.8364 0.3093 0.155 Uiso 0.513(19) 1 calc PR A 1
H18C H 0.2473 0.7541 0.2777 0.155 Uiso 0.513(19) 1 calc PR A 1
C17A C 0.0710(16) 0.800(2) 0.3000(9) 0.122(9) Uani 0.487(19) 1 d PDU A 2
H17D H 0.0728 0.7520 0.3249 0.183 Uiso 0.487(19) 1 calc PR A 2
H17E H 0.0200 0.7981 0.2859 0.183 Uiso 0.487(19) 1 calc PR A 2
H17F H 0.0810 0.8672 0.3116 0.183 Uiso 0.487(19) 1 calc PR A 2
C18A C 0.146(3) 0.846(3) 0.2270(13) 0.110(8) Uani 0.487(19) 1 d PDU A 2
H18D H 0.1875 0.8221 0.2075 0.165 Uiso 0.487(19) 1 calc PR A 2
H18E H 0.1605 0.9112 0.2399 0.165 Uiso 0.487(19) 1 calc PR A 2
H18F H 0.0989 0.8540 0.2092 0.165 Uiso 0.487(19) 1 calc PR A 2
C19 C 0.1210(7) 0.5490(9) 0.2774(4) 0.090(4) Uani 1 1 d DU . .
H19 H 0.1698 0.5591 0.2947 0.108 Uiso 0.552(18) 1 calc PR A 1
H19A H 0.0811 0.5672 0.3003 0.108 Uiso 0.448(18) 1 calc PR A 2
C20 C 0.1305(16) 0.4523(16) 0.2493(10) 0.100(7) Uani 0.552(18) 1 d PDU A 1
H20A H 0.1727 0.4608 0.2278 0.151 Uiso 0.552(18) 1 calc PR A 1
H20B H 0.0827 0.4387 0.2329 0.151 Uiso 0.552(18) 1 calc PR A 1
H20C H 0.1419 0.3964 0.2695 0.151 Uiso 0.552(18) 1 calc PR A 1
C21 C 0.0560(14) 0.550(2) 0.3110(8) 0.126(8) Uani 0.552(18) 1 d PDU A 1
H21A H 0.0564 0.6138 0.3275 0.189 Uiso 0.552(18) 1 calc PR A 1
H21B H 0.0624 0.4951 0.3324 0.189 Uiso 0.552(18) 1 calc PR A 1
H21C H 0.0070 0.5429 0.2951 0.189 Uiso 0.552(18) 1 calc PR A 1
C20A C 0.0922(18) 0.4471(17) 0.2596(13) 0.100(8) Uani 0.448(18) 1 d PDU A 2
H20D H 0.0438 0.4565 0.2432 0.149 Uiso 0.448(18) 1 calc PR A 2
H20E H 0.0838 0.4017 0.2850 0.149 Uiso 0.448(18) 1 calc PR A 2
H20F H 0.1308 0.4186 0.2392 0.149 Uiso 0.448(18) 1 calc PR A 2
C21A C 0.1942(13) 0.547(2) 0.3049(9) 0.100(8) Uani 0.448(18) 1 d PDU A 2
H21D H 0.2067 0.6153 0.3147 0.150 Uiso 0.448(18) 1 calc PR A 2
H21E H 0.2363 0.5211 0.2864 0.150 Uiso 0.448(18) 1 calc PR A 2
H21F H 0.1871 0.5047 0.3314 0.150 Uiso 0.448(18) 1 calc PR A 2
C22 C -0.0842(9) 0.7640(9) 0.0929(6) 0.112(4) Uani 1 1 d DU . .
H22 H -0.0997 0.7497 0.0611 0.135 Uiso 0.802(17) 1 calc PR B 1
H22A H -0.1277 0.7698 0.1148 0.135 Uiso 0.198(17) 1 calc PR B 2
C23 C -0.0209(11) 0.8448(14) 0.0889(9) 0.129(6) Uani 0.802(17) 1 d PDU B 1
H23A H 0.0238 0.8170 0.0731 0.194 Uiso 0.802(17) 1 calc PR B 1
H23B H -0.0055 0.8667 0.1191 0.194 Uiso 0.802(17) 1 calc PR B 1
H23C H -0.0408 0.9019 0.0719 0.194 Uiso 0.802(17) 1 calc PR B 1
C24 C -0.1575(10) 0.7947(13) 0.1161(6) 0.119(6) Uani 0.802(17) 1 d PDU B 1
H24A H -0.1931 0.7380 0.1169 0.178 Uiso 0.802(17) 1 calc PR B 1
H24B H -0.1812 0.8501 0.0996 0.178 Uiso 0.802(17) 1 calc PR B 1
H24C H -0.1460 0.8160 0.1470 0.178 Uiso 0.802(17) 1 calc PR B 1
C23A C -0.031(5) 0.842(4) 0.116(3) 0.122(9) Uani 0.198(17) 1 d PDU B 2
H23D H -0.0061 0.8114 0.1420 0.183 Uiso 0.198(17) 1 calc PR B 2
H23E H -0.0611 0.8995 0.1251 0.183 Uiso 0.198(17) 1 calc PR B 2
H23F H 0.0087 0.8629 0.0941 0.183 Uiso 0.198(17) 1 calc PR B 2
C24A C -0.128(4) 0.798(5) 0.0519(17) 0.116(10) Uani 0.198(17) 1 d PDU B 2
H24D H -0.1675 0.7490 0.0444 0.175 Uiso 0.198(17) 1 calc PR B 2
H24E H -0.0922 0.8050 0.0264 0.175 Uiso 0.198(17) 1 calc PR B 2
H24F H -0.1519 0.8628 0.0581 0.175 Uiso 0.198(17) 1 calc PR B 2
C25 C -0.1167(9) 0.5459(12) 0.1022(5) 0.122(5) Uani 1 1 d DU . .
H25 H -0.0834 0.4925 0.1154 0.146 Uiso 0.560(15) 1 calc PR B 2
H25A H -0.1640 0.5638 0.1195 0.146 Uiso 0.440(15) 1 calc PR B 1
C26 C -0.142(2) 0.542(2) 0.0521(7) 0.123(8) Uani 0.560(15) 1 d PDU B 1
H26A H -0.1573 0.6093 0.0424 0.185 Uiso 0.560(15) 1 calc PR B 1
H26B H -0.1849 0.4962 0.0487 0.185 Uiso 0.560(15) 1 calc PR B 1
H26C H -0.0985 0.5196 0.0335 0.185 Uiso 0.560(15) 1 calc PR B 1
C27 C -0.0880(17) 0.4505(18) 0.1226(9) 0.141(8) Uani 0.560(15) 1 d PDU B 1
H27A H -0.0725 0.4627 0.1539 0.212 Uiso 0.560(15) 1 calc PR B 1
H27B H -0.0438 0.4262 0.1054 0.212 Uiso 0.560(15) 1 calc PR B 1
H27C H -0.1290 0.4004 0.1220 0.212 Uiso 0.560(15) 1 calc PR B 1
C26A C -0.1834(15) 0.526(2) 0.1352(9) 0.120(8) Uani 0.440(15) 1 d PDU B 2
H26D H -0.1723 0.5589 0.1641 0.180 Uiso 0.440(15) 1 calc PR B 2
H26E H -0.1892 0.4545 0.1399 0.180 Uiso 0.440(15) 1 calc PR B 2
H26F H -0.2310 0.5537 0.1226 0.180 Uiso 0.440(15) 1 calc PR B 2
C27A C -0.121(2) 0.497(3) 0.0565(8) 0.133(8) Uani 0.440(15) 1 d PDU B 2
H27D H -0.0767 0.5174 0.0383 0.200 Uiso 0.440(15) 1 calc PR B 2
H27E H -0.1686 0.5167 0.0414 0.200 Uiso 0.440(15) 1 calc PR B 2
H27F H -0.1202 0.4241 0.0603 0.200 Uiso 0.440(15) 1 calc PR B 2
P3 P 0.6194(2) 0.6621(3) 0.04809(16) 0.1044(13) Uani 1 1 d DU . .
F1 F 0.6720(6) 0.5810(9) 0.0698(5) 0.174(4) Uani 0.603(8) 1 d PDU C 1
F2 F 0.5564(6) 0.5797(8) 0.0376(6) 0.157(4) Uani 0.603(8) 1 d PDU C 1
F3 F 0.5810(8) 0.6844(11) 0.0945(3) 0.160(4) Uani 0.603(8) 1 d PDU C 1
F4 F 0.5656(6) 0.7430(9) 0.0249(5) 0.145(4) Uani 0.603(8) 1 d PDU C 1
F5 F 0.6818(6) 0.7441(8) 0.0560(6) 0.167(4) Uani 0.603(8) 1 d PDU C 1
F6 F 0.6555(8) 0.6393(10) -0.0002(3) 0.152(4) Uani 0.603(8) 1 d PDU C 1
F1A F 0.5695(10) 0.7585(10) 0.0569(7) 0.154(5) Uani 0.397(8) 1 d PDU C 2
F2A F 0.6765(10) 0.7254(13) 0.0188(7) 0.160(5) Uani 0.397(8) 1 d PDU C 2
F3A F 0.5699(10) 0.6369(15) 0.0056(5) 0.160(4) Uani 0.397(8) 1 d PDU C 2
F4A F 0.6694(10) 0.5662(10) 0.0400(7) 0.158(5) Uani 0.397(8) 1 d PDU C 2
F5A F 0.5628(10) 0.6000(13) 0.0789(7) 0.147(5) Uani 0.397(8) 1 d PDU C 2
F6A F 0.6686(10) 0.6875(15) 0.0917(5) 0.145(4) Uani 0.397(8) 1 d PDU C 2

loop_
_atom_site_aniso_label
_atom_site_aniso_U_11
_atom_site_aniso_U_22
_atom_site_aniso_U_33
_atom_site_aniso_U_23
_atom_site_aniso_U_13
_atom_site_aniso_U_12
Pt 0.0545(3) 0.0732(3) 0.0492(3) -0.0017(2) 0.0087(2) -0.0061(2)
Fe 0.0529(10) 0.0727(11) 0.0850(13) -0.0039(10) 0.0084(9) -0.0046(8)
P1 0.0572(18) 0.086(2) 0.0551(18) -0.0016(17) 0.0023(14) -0.0023(16)
P2 0.0577(18) 0.092(2) 0.0611(19) -0.0009(18) -0.0024(15) -0.0090(17)
Cl 0.073(2) 0.130(3) 0.074(2) -0.0021(19) 0.0214(17) -0.0002(19)
O1 0.054(5) 0.123(7) 0.057(5) 0.003(5) 0.001(4) -0.002(4)
O2 0.066(5) 0.142(8) 0.066(5) -0.008(5) -0.013(5) -0.002(5)
C1 0.074(9) 0.071(8) 0.052(7) 0.007(6) 0.004(6) -0.004(6)
C2 0.053(7) 0.081(8) 0.054(7) -0.002(6) 0.021(6) -0.013(6)
C3 0.059(7) 0.086(8) 0.044(6) -0.009(6) 0.007(6) -0.012(6)
C4 0.087(10) 0.102(9) 0.049(7) -0.017(7) -0.002(7) -0.013(8)
C5 0.076(10) 0.081(9) 0.129(13) -0.002(9) 0.038(9) 0.000(8)
C6 0.079(7) 0.101(7) 0.110(8) -0.007(8) 0.017(7) 0.000(5)
C7 0.079(7) 0.101(7) 0.110(8) -0.007(8) 0.017(7) 0.000(5)
C8 0.062(8) 0.098(10) 0.104(11) 0.018(8) -0.001(8) 0.018(7)
C9 0.074(8) 0.053(7) 0.072(8) -0.001(6) 0.000(7) 0.003(6)
C10 0.065(8) 0.059(7) 0.059(7) -0.007(6) 0.000(6) -0.008(6)
C11 0.112(16) 0.110(13) 0.17(2) 0.017(14) -0.040(15) -0.052(12)
C12 0.20(3) 0.106(15) 0.128(18) -0.041(12) 0.024(19) -0.030(17)
C13 0.109(16) 0.064(10) 0.21(3) 0.000(13) 0.055(17) 0.020(9)
C14 0.103(14) 0.112(13) 0.113(14) 0.014(10) -0.029(11) 0.004(10)
C15 0.080(12) 0.096(11) 0.133(16) 0.016(10) 0.015(10) -0.025(8)
C16 0.093(9) 0.107(9) 0.099(10) -0.028(7) -0.020(7) -0.007(8)
C17 0.113(16) 0.077(13) 0.135(15) -0.015(12) -0.019(13) -0.006(12)
C18 0.093(16) 0.116(17) 0.101(16) -0.019(14) -0.017(13) -0.005(14)
C17A 0.130(19) 0.133(18) 0.104(17) -0.049(15) -0.006(14) 0.000(16)
C18A 0.115(16) 0.085(14) 0.129(15) -0.016(12) -0.012(13) -0.014(13)
C19 0.078(8) 0.107(8) 0.086(9) 0.007(7) -0.009(6) 0.008(7)
C20 0.092(16) 0.098(12) 0.112(14) 0.005(11) -0.005(13) 0.005(12)
C21 0.140(18) 0.139(17) 0.100(16) 0.028(14) 0.002(14) 0.007(16)
C20A 0.091(17) 0.102(13) 0.106(15) 0.014(13) -0.006(14) 0.003(13)
C21A 0.082(16) 0.122(17) 0.097(17) 0.030(14) -0.010(13) 0.007(15)
C22 0.129(11) 0.094(9) 0.114(11) 0.025(8) -0.015(8) 0.005(7)
C23 0.158(13) 0.100(11) 0.131(15) 0.026(12) 0.004(12) -0.011(8)
C24 0.128(12) 0.107(13) 0.120(14) 0.002(11) -0.022(10) 0.012(10)
C23A 0.145(17) 0.100(16) 0.122(18) 0.024(16) -0.015(15) -0.005(13)
C24A 0.13(2) 0.11(2) 0.11(2) 0.029(17) -0.011(15) 0.010(18)
C25 0.126(11) 0.128(11) 0.112(10) -0.008(9) -0.029(8) -0.052(9)
C26 0.128(16) 0.127(17) 0.116(12) -0.024(12) -0.033(12) -0.044(14)
C27 0.148(19) 0.133(15) 0.143(17) 0.002(14) -0.037(15) -0.048(15)
C26A 0.131(18) 0.124(19) 0.105(15) 0.006(15) -0.034(11) -0.060(16)
C27A 0.148(17) 0.134(18) 0.118(13) -0.015(13) -0.025(13) -0.053(16)
P3 0.073(3) 0.109(3) 0.131(3) -0.002(3) 0.022(2) 0.0009(18)
F1 0.154(8) 0.163(8) 0.206(10) 0.007(8) -0.018(8) 0.048(6)
F2 0.139(7) 0.162(8) 0.169(10) 0.003(8) 0.010(7) -0.055(6)
F3 0.158(9) 0.202(10) 0.121(6) -0.009(6) 0.024(6) 0.027(7)
F4 0.142(8) 0.153(7) 0.141(9) 0.003(7) 0.002(7) 0.041(6)
F5 0.146(7) 0.168(8) 0.186(11) -0.021(8) -0.015(7) -0.049(6)
F6 0.147(8) 0.150(9) 0.159(6) -0.030(6) 0.059(6) -0.005(7)
F1A 0.144(9) 0.145(7) 0.173(12) -0.005(8) 0.028(8) 0.045(7)
F2A 0.151(9) 0.168(10) 0.160(10) 0.005(9) 0.064(8) -0.029(7)
F3A 0.157(9) 0.177(10) 0.146(8) -0.009(8) -0.015(7) -0.006(8)
F4A 0.158(9) 0.149(7) 0.167(11) -0.010(8) 0.033(8) 0.051(7)
F5A 0.128(9) 0.159(10) 0.156(9) 0.006(9) 0.040(8) -0.032(7)
F6A 0.121(9) 0.168(10) 0.146(8) -0.007(8) -0.001(7) -0.012(8)

loop_
_atom_type_symbol
_atom_type_description
_atom_type_scat_dispersion_real
_atom_type_scat_dispersion_imag
_atom_type_scat_source
C C 0.0033 0.0016 'International Tables Vol C Tables 4.2.6.8 and 6.1.1.4'
H H 0.0000 0.0000 'International Tables Vol C Tables 4.2.6.8 and 6.1.1.4'
O O 0.0106 0.0060 'International Tables Vol C Tables 4.2.6.8 and 6.1.1.4'
F F 0.0171 0.0103 'International Tables Vol C Tables 4.2.6.8 and 6.1.1.4'
P P 0.1023 0.0942 'International Tables Vol C Tables 4.2.6.8 and 6.1.1.4'
Cl Cl 0.1484 0.1585 'International Tables Vol C Tables 4.2.6.8 and 6.1.1.4'
Fe Fe 0.3463 0.8444 'International Tables Vol C Tables 4.2.6.8 and 6.1.1.4'
Pt Pt -1.7033 8.3905 'International Tables Vol C Tables 4.2.6.8 and 6.1.1.4'

loop_
_geom_angle_atom_site_label_1
_geom_angle_atom_site_label_2
_geom_angle_atom_site_label_3
_geom_angle
C2 Pt P1 81.5(4)
C2 Pt P2 80.6(4)
P1 Pt P2 161.82(12)
C2 Pt Cl 176.5(3)
P1 Pt Cl 97.99(12)
P2 Pt Cl 100.10(12)
C14 Fe C13 39.2(7)
C14 Fe C11 66.5(7)
C13 Fe C11 66.4(8)
C14 Fe C15 40.2(6)
C13 Fe C15 67.2(7)
C11 Fe C15 40.2(7)
C14 Fe C5 106.4(6)
C13 Fe C5 129.0(9)
C11 Fe C5 147.8(9)
C15 Fe C5 113.7(7)
C14 Fe C12 66.0(8)
C13 Fe C12 40.5(8)
C11 Fe C12 37.8(8)
C15 Fe C12 65.9(8)
C5 Fe C12 169.4(10)
C14 Fe C6 125.1(7)
C13 Fe C6 162.8(10)
C11 Fe C6 118.1(8)
C15 Fe C6 104.9(6)
C5 Fe C6 38.4(5)
C12 Fe C6 152.0(10)
C14 Fe C7 157.0(7)
C13 Fe C7 157.1(9)
C11 Fe C7 102.9(7)
C15 Fe C7 118.6(6)
C5 Fe C7 71.1(6)
C12 Fe C7 118.9(9)
C6 Fe C7 40.1(5)
C14 Fe C8 163.1(7)
C13 Fe C8 123.9(8)
C11 Fe C8 111.5(8)
C15 Fe C8 147.2(7)
C5 Fe C8 84.0(6)
C12 Fe C8 101.7(8)
C6 Fe C8 71.3(6)
C7 Fe C8 38.8(5)
C14 Fe C9 131.8(7)
C13 Fe C9 103.7(6)
C11 Fe C9 138.1(9)
C15 Fe C9 170.8(6)
C5 Fe C9 71.0(5)
C12 Fe C9 107.9(8)
C6 Fe C9 83.7(5)
C7 Fe C9 70.1(5)
C8 Fe C9 38.4(4)
C14 Fe C10 108.2(6)
C13 Fe C10 104.6(7)
C11 Fe C10 170.7(8)
C15 Fe C10 139.9(7)
C5 Fe C10 39.7(4)
C12 Fe C10 133.6(9)
C6 Fe C10 71.1(5)
C7 Fe C10 84.7(5)
C8 Fe C10 71.2(5)
C9 Fe C10 39.6(4)
O1 P1 C19 100.4(5)
O1 P1 C16 103.9(6)
C19 P1 C16 109.5(6)
O1 P1 Pt 103.4(3)
C19 P1 Pt 119.7(4)
C16 P1 Pt 116.9(4)
O2 P2 C22 101.9(6)
O2 P2 C25 101.4(6)
C22 P2 C25 109.3(7)
O2 P2 Pt 104.5(3)
C22 P2 Pt 117.6(5)
C25 P2 Pt 119.1(5)
C1 O1 P1 112.5(7)
C3 O2 P2 117.2(8)
C2 C1 O1 122.2(11)
C2 C1 C9 123.9(11)
O1 C1 C9 113.9(10)
C1 C2 C3 119.8(10)
C1 C2 Pt 120.3(9)
C3 C2 Pt 119.9(9)
O2 C3 C4 122.1(11)
O2 C3 C2 117.6(10)
C4 C3 C2 120.3(11)
C3 C4 C10 120.5(11)
C6 C5 C10 124.6(15)
C6 C5 Fe 71.9(9)
C10 C5 Fe 75.3(7)
C5 C6 C7 119.3(14)
C5 C6 Fe 69.7(8)
C7 C6 Fe 70.1(9)
C8 C7 C6 119.3(14)
C8 C7 Fe 70.7(8)
C6 C7 Fe 69.8(9)
C7 C8 C9 121.6(14)
C7 C8 Fe 70.5(9)
C9 C8 Fe 72.7(7)
C8 C9 C10 121.5(11)
C8 C9 C1 125.3(12)
C10 C9 C1 113.1(10)
C8 C9 Fe 68.9(7)
C10 C9 Fe 72.2(6)
C1 C9 Fe 129.4(8)
C4 C10 C5 124.1(12)
C4 C10 C9 122.2(10)
C5 C10 C9 113.4(11)
C4 C10 Fe 132.7(9)
C5 C10 Fe 65.0(7)
C9 C10 Fe 68.2(6)
C12 C11 C15 109(2)
C12 C11 Fe 71.4(11)
C15 C11 Fe 70.0(10)
C11 C12 C13 109(2)
C11 C12 Fe 70.9(11)
C13 C12 Fe 69.5(10)
C14 C13 C12 105.8(18)
C14 C13 Fe 69.5(9)
C12 C13 Fe 70.1(10)
C13 C14 C15 110.0(17)
C13 C14 Fe 71.3(10)
C15 C14 Fe 71.0(9)
C14 C15 C11 105.3(16)
C14 C15 Fe 68.8(9)
C11 C15 Fe 69.8(9)
C18 C16 C18A 109(3)
C18 C16 C17A 98.6(18)
C18A C16 C17A 117.1(12)
C18 C16 C17 117.2(12)
C17A C16 C17 102(3)
C18 C16 P1 113.5(13)
C18A C16 P1 105(2)
C17A C16 P1 113.2(14)
C17 C16 P1 111(2)
C21 C19 C21A 106.1(19)
C21 C19 C20A 89.6(18)
C21A C19 C20A 116.3(11)
C21 C19 C20 116.4(11)
C21A C19 C20 100.8(19)
C21 C19 P1 112.3(13)
C21A C19 P1 115.3(13)
C20A C19 P1 114.0(16)
C20 C19 P1 105.7(14)
C24A C22 C24 82(3)
C24A C22 C23A 116.7(12)
C24 C22 C23A 97(4)
C24A C22 C23 95(3)
C24 C22 C23 116.5(10)
C24A C22 P2 136(3)
C24 C22 P2 112.8(12)
C23A C22 P2 103(3)
C23 C22 P2 112.1(12)
C27 C25 C27A 90(2)
C27 C25 C26A 81.4(19)
C27A C25 C26A 117.4(12)
C27 C25 C26 117.1(11)
C26A C25 C26 113(2)
C27 C25 P2 109.1(14)
C27A C25 P2 121.2(15)
C26A C25 P2 120.1(13)
C26 C25 P2 112.7(15)
F3 P3 F1 91.2(5)
F3 P3 F3A 121.1(7)
F1 P3 F3A 120.3(8)
F3 P3 F5 91.8(5)
F1 P3 F5 91.2(5)
F3A P3 F5 131.0(7)
F3 P3 F2A 131.0(7)
F1 P3 F2A 103.5(9)
F3A P3 F2A 91.2(6)
F3 P3 F4A 121.9(7)
F3A P3 F4A 90.3(6)
F5 P3 F4A 102.3(9)
F2A P3 F4A 90.4(6)
F3 P3 F1A 57.4(7)
F1 P3 F1A 145.6(7)
F3A P3 F1A 90.4(6)
F5 P3 F1A 77.4(9)
F2A P3 F1A 89.8(5)
F4A P3 F1A 179.2(5)
F3 P3 F5A 47.5(7)
F1 P3 F5A 76.1(9)
F3A P3 F5A 90.5(6)
F5 P3 F5A 135.8(7)
F2A P3 F5A 178.3(5)
F4A P3 F5A 90.1(6)
F1A P3 F5A 89.6(5)
F3 P3 F6A 58.1(7)
F1 P3 F6A 59.8(8)
F3A P3 F6A 179.2(5)
F5 P3 F6A 49.6(7)
F2A P3 F6A 89.6(6)
F4A P3 F6A 90.0(6)
F1A P3 F6A 89.3(5)
F5A P3 F6A 88.8(5)
F3 P3 F2 90.5(5)
F1 P3 F2 90.0(5)
F3A P3 F2 46.5(7)
F5 P3 F2 177.4(5)
F2A P3 F2 135.0(7)
F4A P3 F2 77.5(9)
F1A P3 F2 102.8(9)
F5A P3 F2 46.8(6)
F6A P3 F2 132.9(7)
F3 P3 F4 89.9(5)
F1 P3 F4 178.5(5)
F3A P3 F4 58.3(8)
F5 P3 F4 89.7(5)
F2A P3 F4 76.4(9)
F4A P3 F4 145.0(7)
F1A P3 F4 35.8(7)
F5A P3 F4 104.1(9)
F6A P3 F4 121.6(8)
F2 P3 F4 89.1(5)
F3 P3 F6 177.8(5)
F1 P3 F6 90.3(5)
F3A P3 F6 56.8(7)
F5 P3 F6 89.7(5)
F2A P3 F6 50.0(7)
F4A P3 F6 59.2(7)
F1A P3 F6 121.5(7)
F5A P3 F6 131.6(7)
F6A P3 F6 124.0(7)
F2 P3 F6 87.9(5)
F4 P3 F6 88.5(5)

loop_
_geom_bond_atom_site_label_1
_geom_bond_atom_site_label_2
_geom_bond_distance
Pt C2 1.976(10)
Pt P1 2.256(3)
Pt P2 2.278(3)
Pt Cl 2.363(3)
Fe C14 1.997(15)
Fe C13 2.020(14)
Fe C11 2.023(16)
Fe C15 2.026(14)
Fe C5 2.027(14)
Fe C12 2.028(17)
Fe C6 2.054(14)
Fe C7 2.059(15)
Fe C8 2.061(13)
Fe C9 2.110(11)
Fe C10 2.163(11)
P1 O1 1.666(8)
P1 C19 1.804(13)
P1 C16 1.827(12)
P2 O2 1.605(9)
P2 C22 1.775(13)
P2 C25 1.815(13)
O1 C1 1.400(13)
O2 C3 1.350(12)
C1 C2 1.311(15)
C1 C9 1.490(15)
C2 C3 1.443(15)
C3 C4 1.362(15)
C4 C10 1.394(15)
C5 C6 1.342(17)
C5 C10 1.429(15)
C6 C7 1.409(18)
C7 C8 1.369(16)
C8 C9 1.373(15)
C9 C10 1.447(15)
C11 C12 1.31(3)
C11 C15 1.39(2)
C12 C13 1.40(3)
C13 C14 1.35(2)
C14 C15 1.38(2)
C16 C18 1.473(13)
C16 C18A 1.479(13)
C16 C17A 1.508(13)
C16 C17 1.514(13)
C19 C21 1.476(13)
C19 C21A 1.481(13)
C19 C20A 1.516(13)
C19 C20 1.518(13)
C22 C24A 1.474(14)
C22 C24 1.476(13)
C22 C23A 1.517(13)
C22 C23 1.518(12)
C25 C27 1.469(13)
C25 C27A 1.474(14)
C25 C26A 1.509(13)
C25 C26 1.514(13)
P3 F3 1.525(7)
P3 F1 1.529(7)
P3 F3A 1.530(7)
P3 F5 1.531(7)
P3 F2A 1.537(7)
P3 F4A 1.539(7)
P3 F1A 1.546(7)
P3 F5A 1.549(7)
P3 F6A 1.554(7)
P3 F2 1.555(7)
P3 F4 1.556(7)
P3 F6 1.560(7)
